data_7238659
loop_
_publ_author_name
'Safaei, Shirin'
'Mohammadpoor-Baltork, Iraj'
'Khosropour, Ahmad Reza'
'Moghadam, Majid'
'Tangestaninejad, Shahram'
'Mirkhani, Valiollah'
'Kia, Reza'

_publ_section_title
;
 Application of a multi-SO3H Br\/onsted acidic ionic liquid in water: a
 highly efficient and reusable catalyst for the regioselective and
 scaled-up synthesis of pyrazoles under mild conditions
;
_journal_issue 13
_journal_name_full 'RSC Advances'
_journal_page_first 5610
_journal_paper_doi 10.1039/c2ra20624b
_journal_volume 2
_journal_year 2012
_chemical_formula_moiety 'C14 H8 Cl F3 N2 S'
_chemical_formula_sum 'C14 H8 Cl F3 N2 S'
_chemical_formula_weight 328.73
_space_group_IT_number 29
_space_group_name_Hall 'P 2c -2ac'
_space_group_name_H-M_alt 'P c a 21'
_symmetry_cell_setting orthorhombic
_symmetry_space_group_name_Hall 'P 2c -2ac'
_symmetry_space_group_name_H-M 'P c a 21'
_atom_sites_solution_hydrogens geom
_atom_sites_solution_primary direct
_atom_sites_solution_secondary difmap
_audit_creation_method SHELXL-97
_cell_angle_alpha 90.00
_cell_angle_beta 90.00
_cell_angle_gamma 90.00
_cell_formula_units_Z 4
_cell_length_a 25.542(5)
_cell_length_b 9.4168(19)
_cell_length_c 6.0399(12)
_cell_measurement_reflns_used 4321
_cell_measurement_temperature 291(2)
_cell_measurement_theta_max 29.32
_cell_measurement_theta_min 2.45
_cell_volume 1452.7(5)
_computing_cell_refinement 'X-Area 1.52'
_computing_data_collection 'X-Area 1.52 (Stoe & Cie GmbH, 2009)'
_computing_data_reduction 'X-Area 1.52'
_computing_molecular_graphics SHELXTL
_computing_publication_material 'SHELXTL, PLATON (Spek, 2009)'
_computing_structure_refinement SHELXTL
_computing_structure_solution 'SHELXTL (Sheldrick, 2008)'
_diffrn_ambient_temperature 291(2)
_diffrn_detector_area_resol_mean '0.15 mm'
_diffrn_measured_fraction_theta_full 0.921
_diffrn_measured_fraction_theta_max 0.921
_diffrn_measurement_device_type 'STOE IPDS 2T Image Plate diffractometer'
_diffrn_measurement_method '\w scans'
_diffrn_radiation_monochromator graphite
_diffrn_radiation_source 'fine-focus sealed tube'
_diffrn_radiation_type MoK\a
_diffrn_radiation_wavelength 0.71073
_diffrn_reflns_av_R_equivalents 0.0652
_diffrn_reflns_av_sigmaI/netI 0.0915
_diffrn_reflns_limit_h_max 34
_diffrn_reflns_limit_h_min -34
_diffrn_reflns_limit_k_max 5
_diffrn_reflns_limit_k_min -12
_diffrn_reflns_limit_l_max 6
_diffrn_reflns_limit_l_min -8
_diffrn_reflns_number 6269
_diffrn_reflns_theta_full 29.20
_diffrn_reflns_theta_max 29.20
_diffrn_reflns_theta_min 2.69
_diffrn_standards_number 0
_exptl_absorpt_coefficient_mu 0.432
_exptl_absorpt_correction_T_max 0.9662
_exptl_absorpt_correction_T_min 0.8634
_exptl_absorpt_correction_type multi-scan
_exptl_absorpt_process_details 'MULABS (Blessing, 1995) in PLATON (Spek, 2009)'
_exptl_crystal_colour colourless
_exptl_crystal_density_diffrn 1.503
_exptl_crystal_density_method 'not measured'
_exptl_crystal_description block
_exptl_crystal_F_000 664
_exptl_crystal_size_max 0.35
_exptl_crystal_size_mid 0.14
_exptl_crystal_size_min 0.08
_refine_diff_density_max 0.266
_refine_diff_density_min -0.207
_refine_diff_density_rms 0.047
_refine_ls_abs_structure_details 'Flack H D (1983), Acta Cryst. A39, 876-881'
_refine_ls_abs_structure_Flack -0.08(11)
_refine_ls_extinction_method none
_refine_ls_goodness_of_fit_ref 0.767
_refine_ls_hydrogen_treatment constr
_refine_ls_matrix_type full
_refine_ls_number_parameters 190
_refine_ls_number_reflns 3222
_refine_ls_number_restraints 1
_refine_ls_restrained_S_all 0.767
_refine_ls_R_factor_all 0.1070
_refine_ls_R_factor_gt 0.0505
_refine_ls_shift/su_max 0.000
_refine_ls_shift/su_mean 0.000
_refine_ls_structure_factor_coef Fsqd
_refine_ls_weighting_details 'calc w=1/[\s^2^(Fo^2^)+(0.0745P)^2^] where P=(Fo^2^+2Fc^2^)/3'
_refine_ls_weighting_scheme calc
_refine_ls_wR_factor_gt 0.1211
_refine_ls_wR_factor_ref 0.1331
_reflns_number_gt 1424
_reflns_number_total 3222
_reflns_threshold_expression I>2\s(I)
_cod_data_source_file c2ra20624b.txt
_cod_data_source_block a2
_cod_depositor_comments
;
The following automatic conversions were performed:

data item '_symmetry_cell_setting' value 'Orthorhombic' was changed
to 'orthorhombic' in accordance with the
/home/saulius/struct/COD-crude-data/automatic-downloads/DataCite-retrospective/RSC/depositions/lib/dictionaries/cif_core.dic
dictionary named 'cif_core.dic' version 2.4.2 last updated on
2011-04-26.

Automatic conversion script
Id: cif_fix_values 6909 2019-04-08 15:41:33Z antanas 
;
_cod_original_cell_volume 1452.8(5)
_cod_database_code 7238659

loop_
_symmetry_equiv_pos_as_xyz
'x, y, z'
'-x, -y, z+1/2'
'x+1/2, -y, z'
'-x+1/2, y, z+1/2'

loop_
_atom_site_label
_atom_site_type_symbol
_atom_site_fract_x
_atom_site_fract_y
_atom_site_fract_z
_atom_site_U_iso_or_equiv
_atom_site_adp_type
_atom_site_occupancy
_atom_site_symmetry_multiplicity
_atom_site_calc_flag
_atom_site_refinement_flags
S1 S 0.70334(4) 0.90564(17) 0.86053(18) 0.0844(4) Uani 1 1 d .
Cl1 Cl 0.44699(5) 0.58953(19) 1.5541(3) 0.1150(6) Uani 1 1 d .
N1 N 0.61219(8) 1.0147(4) 1.3718(5) 0.0541(8) Uani 1 1 d .
C12 C 0.49533(13) 0.7144(6) 1.4975(9) 0.0716(13) Uani 1 1 d .
N2 N 0.61211(11) 1.1357(4) 1.4895(6) 0.0632(9) Uani 1 1 d .
C6 C 0.65222(11) 0.7363(4) 1.1266(6) 0.0500(9) Uani 1 1 d .
H6A H 0.6322 0.7010 1.2428 0.060 Uiso 1 1 calc R
C3 C 0.68047(12) 1.1302(5) 1.2529(7) 0.0595(10) Uani 1 1 d .
H3A H 0.7107 1.1572 1.1783 0.071 Uiso 1 1 calc R
C5 C 0.66493(10) 0.8812(5) 1.0909(6) 0.0547(10) Uani 1 1 d .
C4 C 0.65307(10) 1.0062(5) 1.2298(6) 0.0511(9) Uani 1 1 d .
C9 C 0.57163(11) 0.9106(4) 1.4135(5) 0.0487(9) Uani 1 1 d .
C13 C 0.49482(13) 0.7881(6) 1.3020(7) 0.0706(13) Uani 1 1 d .
H13A H 0.4688 0.7716 1.1973 0.085 Uiso 1 1 calc R
C10 C 0.57146(14) 0.8393(6) 1.6107(7) 0.0735(13) Uani 1 1 d .
H10A H 0.5972 0.8582 1.7154 0.088 Uiso 1 1 calc R
C14 C 0.53354(13) 0.8874(5) 1.2627(7) 0.0679(12) Uani 1 1 d .
H14A H 0.5334 0.9387 1.1311 0.082 Uiso 1 1 calc R
C11 C 0.53300(15) 0.7385(6) 1.6561(8) 0.0809(14) Uani 1 1 d .
H11A H 0.5328 0.6890 1.7893 0.097 Uiso 1 1 calc R
F1 F 0.62871(12) 1.4290(5) 1.5438(8) 0.1391(16) Uani 1 1 d .
C8 C 0.70282(16) 0.7304(7) 0.8029(9) 0.0908(18) Uani 1 1 d .
H8A H 0.7196 0.6910 0.6807 0.109 Uiso 1 1 calc R
C2 C 0.65343(12) 1.2064(5) 1.4111(7) 0.0605(11) Uani 1 1 d .
C7 C 0.67565(14) 0.6530(6) 0.9519(8) 0.0755(13) Uani 1 1 d .
H7A H 0.6723 0.5548 0.9429 0.091 Uiso 1 1 calc R
C1 C 0.66639(16) 1.3478(7) 1.5070(12) 0.0940(19) Uani 1 1 d .
F3 F 0.6990(2) 1.4170(6) 1.3889(12) 0.213(3) Uani 1 1 d .
F2 F 0.6905(2) 1.3351(5) 1.6944(9) 0.192(3) Uani 1 1 d .

loop_
_atom_site_aniso_label
_atom_site_aniso_U_11
_atom_site_aniso_U_22
_atom_site_aniso_U_33
_atom_site_aniso_U_23
_atom_site_aniso_U_13
_atom_site_aniso_U_12
S1 0.0712(6) 0.0996(12) 0.0823(8) -0.0247(8) 0.0171(5) -0.0149(5)
Cl1 0.0939(7) 0.1127(14) 0.1385(13) -0.0060(10) 0.0228(8) -0.0464(7)
N1 0.0535(14) 0.051(2) 0.0574(18) -0.0126(18) 0.0021(13) -0.0001(13)
C12 0.0570(18) 0.069(3) 0.089(3) -0.008(3) 0.010(2) -0.0089(17)
N2 0.0694(16) 0.050(2) 0.070(2) -0.0236(19) 0.0038(15) 0.0012(15)
C6 0.0508(15) 0.040(2) 0.059(2) -0.0294(19) 0.0027(15) 0.0031(13)
C3 0.0594(18) 0.051(3) 0.068(3) -0.006(2) 0.0011(18) -0.0032(16)
C5 0.0414(14) 0.070(3) 0.053(2) -0.015(2) -0.0001(13) -0.0014(14)
C4 0.0476(16) 0.054(3) 0.052(2) -0.008(2) 0.0028(14) 0.0037(15)
C9 0.0450(14) 0.057(3) 0.044(2) -0.004(2) 0.0073(13) -0.0002(14)
C13 0.0528(18) 0.078(4) 0.081(3) 0.001(3) -0.0109(18) -0.0080(18)
C10 0.070(2) 0.084(4) 0.066(3) -0.001(3) -0.0181(19) -0.019(2)
C14 0.0610(19) 0.074(4) 0.069(3) 0.009(3) -0.0147(18) 0.0001(19)
C11 0.086(3) 0.094(4) 0.063(3) 0.016(3) -0.003(2) -0.018(2)
F1 0.126(2) 0.087(3) 0.205(4) -0.073(3) -0.034(2) 0.0233(18)
C8 0.071(2) 0.113(5) 0.089(4) -0.054(3) 0.005(2) 0.002(2)
C2 0.0574(17) 0.054(3) 0.070(3) -0.018(2) -0.0013(17) -0.0019(16)
C7 0.071(2) 0.066(3) 0.090(3) -0.026(3) 0.001(2) -0.007(2)
C1 0.071(2) 0.083(5) 0.128(5) -0.051(4) 0.005(3) -0.006(2)
F3 0.264(5) 0.104(5) 0.271(7) -0.093(4) 0.135(5) -0.102(4)
F2 0.259(5) 0.093(4) 0.224(6) -0.068(4) -0.148(5) 0.017(3)

loop_
_atom_type_symbol
_atom_type_description
_atom_type_scat_dispersion_real
_atom_type_scat_dispersion_imag
_atom_type_scat_source
C C 0.0033 0.0016 'International Tables Vol C Tables 4.2.6.8 and 6.1.1.4'
H H 0.0000 0.0000 'International Tables Vol C Tables 4.2.6.8 and 6.1.1.4'
N N 0.0061 0.0033 'International Tables Vol C Tables 4.2.6.8 and 6.1.1.4'
F F 0.0171 0.0103 'International Tables Vol C Tables 4.2.6.8 and 6.1.1.4'
S S 0.1246 0.1234 'International Tables Vol C Tables 4.2.6.8 and 6.1.1.4'
Cl Cl 0.1484 0.1585 'International Tables Vol C Tables 4.2.6.8 and 6.1.1.4'

loop_
_geom_angle_atom_site_label_1
_geom_angle_atom_site_label_2
_geom_angle_atom_site_label_3
_geom_angle
C8 S1 C5 91.8(2)
N2 N1 C4 112.8(3)
N2 N1 C9 118.7(3)
C4 N1 C9 128.4(3)
C13 C12 C11 121.5(4)
C13 C12 Cl1 120.4(3)
C11 C12 Cl1 118.1(4)
C2 N2 N1 103.5(3)
C5 C6 C7 108.4(4)
C5 C6 H6A 125.8
C7 C6 H6A 125.8
C4 C3 C2 105.0(3)
C4 C3 H3A 127.5
C2 C3 H3A 127.5
C6 C5 C4 129.3(3)
C6 C5 S1 112.5(3)
C4 C5 S1 118.0(3)
N1 C4 C3 106.2(3)
N1 C4 C5 124.4(3)
C3 C4 C5 129.3(3)
C14 C9 C10 120.4(3)
C14 C9 N1 120.5(3)
C10 C9 N1 119.1(3)
C12 C13 C14 119.0(4)
C12 C13 H13A 120.5
C14 C13 H13A 120.5
C9 C10 C11 120.5(4)
C9 C10 H10A 119.7
C11 C10 H10A 119.7
C9 C14 C13 120.6(4)
C9 C14 H14A 119.7
C13 C14 H14A 119.7
C12 C11 C10 117.9(4)
C12 C11 H11A 121.0
C10 C11 H11A 121.0
C7 C8 S1 113.2(4)
C7 C8 H8A 123.4
S1 C8 H8A 123.4
N2 C2 C3 112.4(4)
N2 C2 C1 118.9(4)
C3 C2 C1 128.5(4)
C8 C7 C6 114.0(5)
C8 C7 H7A 123.0
C6 C7 H7A 123.0
F1 C1 F3 106.8(7)
F1 C1 F2 105.5(5)
F3 C1 F2 103.0(5)
F1 C1 C2 116.4(4)
F3 C1 C2 112.6(5)
F2 C1 C2 111.3(6)

loop_
_geom_bond_atom_site_label_1
_geom_bond_atom_site_label_2
_geom_bond_distance
S1 C8 1.687(6)
S1 C5 1.718(4)
Cl1 C12 1.739(5)
N1 N2 1.343(5)
N1 C4 1.354(4)
N1 C9 1.448(5)
C12 C13 1.370(6)
C12 C11 1.376(6)
N2 C2 1.335(5)
C6 C5 1.418(6)
C6 C7 1.445(6)
C6 H6A 0.9300
C3 C4 1.369(6)
C3 C2 1.380(6)
C3 H3A 0.9300
C5 C4 1.477(6)
C9 C14 1.351(5)
C9 C10 1.368(6)
C13 C14 1.381(6)
C13 H13A 0.9300
C10 C11 1.393(6)
C10 H10A 0.9300
C14 H14A 0.9300
C11 H11A 0.9300
F1 C1 1.249(6)
C8 C7 1.350(8)
C8 H8A 0.9300
C2 C1 1.489(7)
C7 H7A 0.9300
C1 F3 1.276(8)
C1 F2 1.294(8)

loop_
_geom_torsion_atom_site_label_1
_geom_torsion_atom_site_label_2
_geom_torsion_atom_site_label_3
_geom_torsion_atom_site_label_4
_geom_torsion
C4 N1 N2 C2 2.3(4)
C9 N1 N2 C2 -179.7(3)
C7 C6 C5 C4 -175.9(3)
C7 C6 C5 S1 -0.7(3)
C8 S1 C5 C6 1.0(3)
C8 S1 C5 C4 176.8(3)
N2 N1 C4 C3 -1.4(4)
C9 N1 C4 C3 -179.3(3)
N2 N1 C4 C5 175.7(3)
C9 N1 C4 C5 -2.1(5)
C2 C3 C4 N1 0.0(4)
C2 C3 C4 C5 -177.0(4)
C6 C5 C4 N1 -26.0(5)
S1 C5 C4 N1 159.1(3)
C6 C5 C4 C3 150.4(4)
S1 C5 C4 C3 -24.5(5)
N2 N1 C9 C14 109.3(4)
C4 N1 C9 C14 -73.0(5)
N2 N1 C9 C10 -68.7(5)
C4 N1 C9 C10 109.0(4)
C11 C12 C13 C14 0.9(7)
Cl1 C12 C13 C14 179.5(4)
C14 C9 C10 C11 2.0(7)
N1 C9 C10 C11 -180.0(4)
C10 C9 C14 C13 -2.1(6)
N1 C9 C14 C13 180.0(4)
C12 C13 C14 C9 0.6(7)
C13 C12 C11 C10 -1.0(8)
Cl1 C12 C11 C10 -179.6(4)
C9 C10 C11 C12 -0.5(8)
C5 S1 C8 C7 -1.1(4)
N1 N2 C2 C3 -2.2(4)
N1 N2 C2 C1 -179.1(4)
C4 C3 C2 N2 1.5(5)
C4 C3 C2 C1 178.0(5)
S1 C8 C7 C6 0.9(5)
C5 C6 C7 C8 -0.1(5)
N2 C2 C1 F1 -42.0(9)
C3 C2 C1 F1 141.7(6)
N2 C2 C1 F3 -165.9(6)
C3 C2 C1 F3 17.8(10)
N2 C2 C1 F2 78.9(6)
C3 C2 C1 F2 -97.4(7)
